data_9004832
loop_
_publ_author_name
'Topa, D.'
'Makovicky, E.'
'Balic-Zunic T'

_publ_section_title
;
 Crystal structures and crystal chemistry of members of the cuprobismutite
 homologous series of sulfosalts
;
_journal_name_full 'The Canadian Mineralogist'
_journal_page_first 1481
_journal_page_last 1501
_journal_paper_doi 10.2113/gscanmin.41.6.1481
_journal_volume 41
_journal_year 2003
_chemical_compound_source 'Swartberg, South Africa'
_chemical_formula_sum 'Bi5.875 Cu4.25 S11'
_chemical_name_mineral Hodrushite
_space_group_IT_number 12
_symmetry_space_group_name_Hall '-C 2y'
_symmetry_space_group_name_H-M 'C 1 2/m 1'
_cell_angle_alpha 90
_cell_angle_beta 92.343
_cell_angle_gamma 90
_cell_length_a 17.527
_cell_length_b 3.901
_cell_length_c 27.120
_cell_formula_units_Z 4
_cell_volume 1852.721
_database_code_amcsd 0005925
_exptl_crystal_density_diffrn 6.634
_cod_database_code 9004832

loop_
_space_group_symop_operation_xyz
x,y,z
1/2+x,1/2+y,z
x,-y,z
1/2+x,1/2-y,z
-x,y,-z
1/2-x,1/2+y,-z
-x,-y,-z
1/2-x,1/2-y,-z

loop_
_atom_site_aniso_label
_atom_site_aniso_U_11
_atom_site_aniso_U_22
_atom_site_aniso_U_33
_atom_site_aniso_U_12
_atom_site_aniso_U_13
_atom_site_aniso_U_23
BiME1 0.02370 0.01300 0.01610 0.00000 0.00270 0.00000
BiME2 0.01980 0.02120 0.01630 0.00000 0.00250 0.00000
Cu5c 0.01980 0.02120 0.01630 0.00000 0.00250 0.00000
Bi1 0.01840 0.01820 0.01380 0.00000 0.00380 0.00000
Bi2 0.01880 0.01870 0.01460 0.00000 0.00260 0.00000
Bi3 0.01530 0.01790 0.01410 0.00000 0.00230 0.00000
Bi4 0.02260 0.01740 0.01570 0.00000 0.00310 0.00000
Bi5 0.01950 0.02230 0.01980 0.00000 0.00640 0.00000
Cu2 0.02830 0.02350 0.05240 0.00000 0.01870 0.00000
Cu3 0.02070 0.02130 0.02780 0.00000 0.00160 0.00000
Cu4 0.06530 0.02870 0.02130 0.00000 -0.00840 0.00000
S1 0.01690 0.01590 0.01320 0.00000 0.00560 0.00000
S2 0.01750 0.01290 0.01420 0.00000 0.00390 0.00000
S3 0.01460 0.01670 0.01280 0.00000 0.00270 0.00000
S4 0.01610 0.01510 0.00890 0.00000 0.00430 0.00000
S5 0.01510 0.01260 0.01190 0.00000 0.00340 0.00000
S6 0.01430 0.01330 0.01810 0.00000 -0.00060 0.00000
S7 0.01980 0.01790 0.00840 0.00000 0.00020 0.00000
S8 0.01610 0.01480 0.01140 0.00000 0.00520 0.00000
S9 0.01540 0.01690 0.01330 0.00000 0.00250 0.00000
S10 0.01780 0.01840 0.01350 0.00000 0.00570 0.00000
S11 0.01840 0.01520 0.01730 0.00000 0.00290 0.00000

loop_
_atom_site_label
_atom_site_fract_x
_atom_site_fract_y
_atom_site_fract_z
_atom_site_occupancy
_atom_site_U_iso_or_equiv
BiME1 0.00000 0.50000 0.00000 1.00000 0.01760
BiME2 0.00000 0.00000 0.50000 0.75000 0.01910
Cu5c 0.02660 0.00000 0.45390 0.25000 0.01910
Bi1 0.37068 0.50000 0.10071 1.00000 0.01670
Bi2 0.12877 0.50000 0.15199 1.00000 0.01730
Bi3 0.16960 0.00000 0.29461 1.00000 0.01570
Bi4 0.44038 0.50000 0.34288 1.00000 0.01850
Bi5 0.31627 0.00000 0.44844 1.00000 0.02040
Cu1A 0.21040 0.00000 0.02507 0.41000 0.02340
Cu1B 0.19030 0.00000 0.02828 0.59000 0.02340
Cu2 0.30355 0.00000 0.21016 1.00000 0.03430
Cu3 0.49043 0.00000 0.23403 1.00000 0.02320
Cu4 0.13079 0.50000 0.42145 1.00000 0.03870
S1 0.34188 0.00000 0.01111 1.00000 0.01520
S2 0.01147 0.00000 0.07500 1.00000 0.01480
S3 0.20945 0.00000 0.11085 1.00000 0.01470
S4 0.40824 0.00000 0.16270 1.00000 0.01330
S5 0.23393 0.50000 0.22249 1.00000 0.01310
S6 0.06053 0.00000 0.22787 1.00000 0.01530
S7 0.38830 0.00000 0.28623 1.00000 0.01540
S8 0.09441 0.50000 0.34133 1.00000 0.01390
S9 0.29927 0.50000 0.37966 1.00000 0.01520
S10 0.46382 0.00000 0.43090 1.00000 0.01640
S11 0.15078 0.00000 0.46710 1.00000 0.01690

loop_
_cod_related_entry_id
_cod_related_entry_database
_cod_related_entry_code
1 AMCSD 0005925
